data_1553982
loop_
_publ_author_name
'Zhang, Shan-Shan'
'Feng, Lei'
'Senanayake, Ravithree D.'
'Aikens, Christine M.'
'Wang, Xing-Po'
'Zhao, Quan-Qin'
'Tung, Chen-Ho'
'Sun, Di'

_publ_section_title
;
 Diphosphine-protected ultrasmall gold nanoclusters: opened icosahedral
 Au<sub>13</sub> and heart-shaped Au<sub>8</sub> clusters.
;
_journal_issue 5
_journal_name_full 'Chemical science'
_journal_page_first 1251
_journal_page_last 1258
_journal_paper_doi 10.1039/c7sc03566g
_journal_volume 9
_journal_year 2018
_chemical_formula_moiety 'C100 H88 Au8 P8 S2, 2(Cl), 2(C H2 Cl2)'
_chemical_formula_sum 'C102 H92 Au8 Cl6 P8 S2'
_chemical_formula_weight 3418.06
_space_group_crystal_system orthorhombic
_space_group_IT_number 68
_space_group_name_Hall '-C 2a 2ac'
_space_group_name_H-M_alt 'C c c a :2'
_atom_sites_solution_hydrogens geom
_audit_creation_date 2017-10-03
_audit_creation_method
;
Olex2 1.2
(compiled 2017.03.28 svn.r3405 for OlexSys, GUI svn.r5337)
;
_audit_update_record
;
2017-10-03 deposited with the CCDC.
2017-12-20 downloaded from the CCDC.
;
_cell_angle_alpha 90
_cell_angle_beta 90
_cell_angle_gamma 90
_cell_formula_units_Z 8
_cell_length_a 30.1004(7)
_cell_length_b 27.2979(7)
_cell_length_c 29.2079(6)
_cell_measurement_reflns_used 14242
_cell_measurement_temperature 292.99(11)
_cell_measurement_theta_max 29.0240
_cell_measurement_theta_min 3.4420
_cell_volume 23999.5(10)
_computing_cell_refinement 'CrysAlisPro 1.171.39.30d (Rigaku OD, 2017)'
_computing_data_collection 'CrysAlisPro 1.171.39.30d (Rigaku OD, 2017)'
_computing_data_reduction 'CrysAlisPro 1.171.39.30d (Rigaku OD, 2017)'
_computing_molecular_graphics 'Olex2 (Dolomanov et al., 2009)'
_computing_publication_material 'Olex2 (Dolomanov et al., 2009)'
_computing_structure_refinement 'ShelXL (Sheldrick, 2015)'
_diffrn_ambient_environment air
_diffrn_ambient_temperature 292.99(11)
_diffrn_detector 'CCD plate'
_diffrn_detector_type HyPix
_diffrn_measured_fraction_theta_full 0.993
_diffrn_measured_fraction_theta_max 0.992
_diffrn_measurement_details
;
List of Runs (angles in degrees, time in seconds):

  # Type    Start    End  Width  t~exp~   \w     \q     \k     \f   Frames
#--------------------------------------------------------------------------
  1  \w    -52.00   3.00   1.00   30.00    --    5.65 -47.00 152.00   55
  2  \w    -24.00  29.00   1.00   30.00    --   -4.48 -99.00 -60.00   53
  3  \w    -26.00  29.00   1.00   30.00    --   -4.48 -99.00-180.00   55
;
_diffrn_measurement_device 'four-circle diffractometer'
_diffrn_measurement_device_type 'XtaLAB Synergy, Dualflex, HyPix'
_diffrn_measurement_method '\w scans'
_diffrn_orient_matrix_type 'CrysAlisPro convention (1999,Acta A55,543-557)'
_diffrn_orient_matrix_UB_11 -0.0142207000
_diffrn_orient_matrix_UB_12 0.0100643000
_diffrn_orient_matrix_UB_13 0.0169208000
_diffrn_orient_matrix_UB_21 0.0186554000
_diffrn_orient_matrix_UB_22 0.0105714000
_diffrn_orient_matrix_UB_23 0.0111568000
_diffrn_orient_matrix_UB_31 -0.0025249000
_diffrn_orient_matrix_UB_32 0.0214710000
_diffrn_orient_matrix_UB_33 -0.0134185000
_diffrn_radiation_monochromator mirror
_diffrn_radiation_probe x-ray
_diffrn_radiation_type MoK\a
_diffrn_radiation_wavelength 0.71073
_diffrn_reflns_av_R_equivalents 0.0699
_diffrn_reflns_av_unetI/netI 0.0554
_diffrn_reflns_Laue_measured_fraction_full 0.993
_diffrn_reflns_Laue_measured_fraction_max 0.992
_diffrn_reflns_limit_h_max 37
_diffrn_reflns_limit_h_min -37
_diffrn_reflns_limit_k_max 29
_diffrn_reflns_limit_k_min -34
_diffrn_reflns_limit_l_max 36
_diffrn_reflns_limit_l_min -36
_diffrn_reflns_number 58803
_diffrn_reflns_point_group_measured_fraction_full 0.993
_diffrn_reflns_point_group_measured_fraction_max 0.992
_diffrn_reflns_theta_full 25.242
_diffrn_reflns_theta_max 26.372
_diffrn_reflns_theta_min 3.278
_diffrn_source 'micro-focus sealed X-ray tube'
_diffrn_source_type 'PhotonJet (Mo) X-ray Source'
_exptl_absorpt_coefficient_mu 10.055
_exptl_absorpt_correction_T_max 1.00000
_exptl_absorpt_correction_T_min 0.48615
_exptl_absorpt_correction_type multi-scan
_exptl_absorpt_process_details
;
CrysAlisPro 1.171.39.30d (Rigaku Oxford Diffraction, 2017)
Empirical absorption correction using spherical harmonics,
 implemented in SCALE3 ABSPACK scaling algorithm.
;
_exptl_crystal_colour yellow
_exptl_crystal_colour_primary yellow
_exptl_crystal_density_diffrn 1.892
_exptl_crystal_description block
_exptl_crystal_F_000 12720
_exptl_crystal_size_max 0.1
_exptl_crystal_size_mid 0.1
_exptl_crystal_size_min 0.08
_refine_diff_density_max 2.441
_refine_diff_density_min -1.431
_refine_diff_density_rms 0.204
_refine_ls_extinction_method none
_refine_ls_goodness_of_fit_ref 1.017
_refine_ls_hydrogen_treatment constr
_refine_ls_matrix_type full
_refine_ls_number_parameters 568
_refine_ls_number_reflns 12210
_refine_ls_number_restraints 180
_refine_ls_restrained_S_all 1.015
_refine_ls_R_factor_all 0.0870
_refine_ls_R_factor_gt 0.0536
_refine_ls_shift/su_max 0.001
_refine_ls_shift/su_mean 0.000
_refine_ls_structure_factor_coef Fsqd
_refine_ls_weighting_details 'w=1/[\s^2^(Fo^2^)+(0.0305P)^2^+767.4810P] where P=(Fo^2^+2Fc^2^)/3'
_refine_ls_weighting_scheme calc
_refine_ls_wR_factor_gt 0.1024
_refine_ls_wR_factor_ref 0.1154
_reflns_Friedel_coverage 0.000
_reflns_number_gt 8804
_reflns_number_total 12210
_reflns_threshold_expression 'I > 2\s(I)'
_cod_data_source_file c7sc03566g3.cif
_cod_data_source_block SD_Au2_293K
_cod_original_sg_symbol_Hall '-C 2b 2bc'
_cod_original_sg_symbol_H-M 'C c c e'
_cod_database_code 1553982
_shelxl_version_number 2013-4
_chemical_oxdiff_formula AuPSCH
_shelx_space_group_comment
;
The symmetry employed for this shelxl refinement is uniquely defined
by the following loop, which should always be used as a source of
symmetry information in preference to the above space-group names.
They are only intended as comments.
;
_shelx_estimated_absorpt_t_max 0.500
_shelx_estimated_absorpt_t_min 0.433
_diffrn_oxdiff_ac3_digest_frames
;
0165bb4f608d65554b2ebd2ef183fefa8f00025eaa1
;
_reflns_odcompleteness_completeness 79.81
_reflns_odcompleteness_iscentric 1
_reflns_odcompleteness_theta 30.75
_olex2_refinement_description
;
1. Fixed Uiso
 At 1.2 times of:
  All C(H) groups, All C(H,H) groups
2. Uiso/Uaniso restraints and constraints
C6 \\sim C1 \\sim C2 \\sim C3 \\sim C4 \\sim C5: within 1.7A with sigma of
0.004 and sigma for terminal atoms of 0.008
C32 \\sim C37 \\sim C36 \\sim C35 \\sim C33 \\sim C34: within 1.7A with sigma
of 0.004 and sigma for terminal atoms of 0.008
C14 \\sim C15 \\sim C16 \\sim C17 \\sim C18 \\sim C19: within 1.7A with sigma
of 0.004 and sigma for terminal atoms of 0.008
C45 \\sim C50 \\sim C49 \\sim C48 \\sim C47 \\sim C46: within 1.7A with sigma
of 0.004 and sigma for terminal atoms of 0.008
C39 \\sim C44 \\sim C43 \\sim C42 \\sim C41 \\sim C40: within 1.7A with sigma
of 0.004 and sigma for terminal atoms of 0.008
3.a Secondary CH2 refined with riding coordinates:
 C13(H13A,H13B), C38(H38A,H38B), C51(H51A,H51B)
3.b Aromatic/amide H refined with riding coordinates:
 C2(H2), C3(H3), C4(H4), C5(H5), C6(H6), C8(H8), C9(H9), C10(H10), C11(H11),
 C12(H12), C15(H15), C16(H16), C17(H17), C18(H18), C19(H19), C21(H21), C22(H22),
  C23(H23), C24(H24), C25(H25), C27(H27), C28(H28), C29(H29), C30(H30),
 C31(H31), C33(H33), C34(H34), C35(H35), C36(H36), C37(H37), C40(H40), C41(H41),
  C42(H42), C43(H43), C44(H44), C46(H46), C47(H47), C48(H48), C49(H49), C50(H50)
;
_olex2_submission_special_instructions 'No special instructions were received'
_oxdiff_exptl_absorpt_empirical_details
;
Empirical correction (ABSPACK) includes:
- Absorption correction using spherical harmonics
- Frame scaling
;
_oxdiff_exptl_absorpt_empirical_full_max 1.614
_oxdiff_exptl_absorpt_empirical_full_min 0.766

loop_
_space_group_symop_operation_xyz
'x, y, z'
'-x, -y+1/2, z'
'x, -y+1/2, -z+1/2'
'-x, y, -z+1/2'
'x+1/2, y+1/2, z'
'-x+1/2, -y+1, z'
'x+1/2, -y+1, -z+1/2'
'-x+1/2, y+1/2, -z+1/2'
'-x, -y, -z'
'x, y-1/2, -z'
'-x, y-1/2, z-1/2'
'x, -y, z-1/2'
'-x+1/2, -y+1/2, -z'
'x+1/2, y, -z'
'-x+1/2, y, z-1/2'
'x+1/2, -y+1/2, z-1/2'

loop_
_atom_site_label
_atom_site_type_symbol
_atom_site_fract_x
_atom_site_fract_y
_atom_site_fract_z
_atom_site_U_iso_or_equiv
_atom_site_adp_type
_atom_site_occupancy
_atom_site_site_symmetry_order
_atom_site_calc_flag
_atom_site_refinement_flags_posn
_atom_site_refinement_flags_adp
Au1 Au 0.21551(2) 0.02937(2) 0.50660(2) 0.03230(10) Uani 1 1 d . .
Au2 Au 0.21833(2) -0.03809(2) 0.44022(2) 0.03821(11) Uani 1 1 d . .
Au3 Au 0.19504(2) -0.03235(2) 0.58632(2) 0.03742(11) Uani 1 1 d . .
Au4 Au 0.19818(2) -0.11358(2) 0.51156(2) 0.03700(11) Uani 1 1 d . .
S1 S 0.25163(10) 0.08788(10) 0.56545(9) 0.0379(6) Uani 1 1 d . .
P1 P 0.14348(9) 0.05944(10) 0.51191(9) 0.0337(6) Uani 1 1 d . .
P2 P 0.14469(10) 0.02203(10) 0.61278(9) 0.0380(6) Uani 1 1 d . .
P3 P 0.14761(10) -0.14796(10) 0.46435(9) 0.0381(6) Uani 1 1 d . .
P4 P 0.18074(10) -0.08294(10) 0.38682(9) 0.0368(6) Uani 1 1 d . .
C1 C 0.0998(5) 0.0246(5) 0.4851(5) 0.063(2) Uani 1 1 d . U
C2 C 0.0760(5) -0.0103(5) 0.5082(5) 0.066(2) Uani 1 1 d . U
H2 H 0.0813 -0.0154 0.5392 0.079 Uiso 1 1 calc R .
C3 C 0.0434(5) -0.0386(5) 0.4852(5) 0.069(2) Uani 1 1 d . U
H3 H 0.0275 -0.0623 0.5012 0.083 Uiso 1 1 calc R .
C4 C 0.0357(5) -0.0314(6) 0.4414(5) 0.073(2) Uani 1 1 d . U
H4 H 0.0133 -0.0490 0.4268 0.087 Uiso 1 1 calc R .
C5 C 0.0593(5) 0.0005(6) 0.4180(5) 0.074(2) Uani 1 1 d . U
H5 H 0.0547 0.0035 0.3866 0.089 Uiso 1 1 calc R .
C6 C 0.0915(5) 0.0302(5) 0.4393(5) 0.069(2) Uani 1 1 d . U
H6 H 0.1070 0.0535 0.4224 0.083 Uiso 1 1 calc R .
C7 C 0.1395(4) 0.1207(4) 0.4893(3) 0.038(2) Uani 1 1 d . .
C8 C 0.1048(4) 0.1517(4) 0.5002(4) 0.049(3) Uani 1 1 d . .
H8 H 0.0817 0.1404 0.5185 0.058 Uiso 1 1 calc R .
C9 C 0.1041(5) 0.1990(5) 0.4843(4) 0.061(4) Uani 1 1 d . .
H9 H 0.0807 0.2195 0.4925 0.073 Uiso 1 1 calc R .
C10 C 0.1371(5) 0.2165(5) 0.4568(4) 0.059(4) Uani 1 1 d . .
H10 H 0.1364 0.2486 0.4460 0.071 Uiso 1 1 calc R .
C11 C 0.1714(5) 0.1857(5) 0.4454(5) 0.064(4) Uani 1 1 d . .
H11 H 0.1944 0.1973 0.4272 0.077 Uiso 1 1 calc R .
C12 C 0.1723(4) 0.1374(4) 0.4607(4) 0.051(3) Uani 1 1 d . .
H12 H 0.1951 0.1166 0.4516 0.061 Uiso 1 1 calc R .
C13 C 0.1267(4) 0.0689(4) 0.5712(3) 0.043(3) Uani 1 1 d . .
H13A H 0.0945 0.0707 0.5722 0.051 Uiso 1 1 calc R .
H13B H 0.1381 0.1003 0.5812 0.051 Uiso 1 1 calc R .
C14 C 0.0958(5) -0.0050(6) 0.6367(4) 0.066(2) Uani 1 1 d . U
C15 C 0.0930(5) -0.0552(6) 0.6421(5) 0.073(2) Uani 1 1 d . U
H15 H 0.1155 -0.0753 0.6308 0.087 Uiso 1 1 calc R .
C16 C 0.0555(5) -0.0763(7) 0.6650(5) 0.078(2) Uani 1 1 d . U
H16 H 0.0531 -0.1101 0.6685 0.094 Uiso 1 1 calc R .
C17 C 0.0228(6) -0.0454(6) 0.6819(5) 0.078(2) Uani 1 1 d . U
H17 H -0.0013 -0.0588 0.6974 0.094 Uiso 1 1 calc R .
C18 C 0.0253(5) 0.0034(7) 0.6765(5) 0.075(2) Uani 1 1 d . U
H18 H 0.0029 0.0233 0.6880 0.090 Uiso 1 1 calc R .
C19 C 0.0614(5) 0.0242(6) 0.6537(5) 0.070(2) Uani 1 1 d . U
H19 H 0.0626 0.0580 0.6498 0.084 Uiso 1 1 calc R .
C20 C 0.1669(4) 0.0576(4) 0.6595(3) 0.038(2) Uani 1 1 d . .
C21 C 0.2012(5) 0.0373(5) 0.6846(4) 0.059(4) Uani 1 1 d . .
H21 H 0.2123 0.0066 0.6768 0.071 Uiso 1 1 calc R .
C22 C 0.2187(5) 0.0622(7) 0.7207(5) 0.075(4) Uani 1 1 d . .
H22 H 0.2412 0.0478 0.7379 0.090 Uiso 1 1 calc R .
C23 C 0.2040(6) 0.1077(6) 0.7321(5) 0.075(5) Uani 1 1 d . .
H23 H 0.2168 0.1246 0.7563 0.091 Uiso 1 1 calc R .
C24 C 0.1710(6) 0.1277(5) 0.7082(5) 0.069(4) Uani 1 1 d . .
H24 H 0.1608 0.1588 0.7160 0.083 Uiso 1 1 calc R .
C25 C 0.1513(5) 0.1027(5) 0.6715(4) 0.056(3) Uani 1 1 d . .
H25 H 0.1279 0.1167 0.6555 0.067 Uiso 1 1 calc R .
C26 C 0.1645(4) -0.2063(4) 0.4431(4) 0.043(3) Uani 1 1 d . .
C27 C 0.2074(5) -0.2237(5) 0.4521(4) 0.055(3) Uani 1 1 d . .
H27 H 0.2267 -0.2047 0.4695 0.066 Uiso 1 1 calc R .
C28 C 0.2216(5) -0.2680(5) 0.4358(5) 0.069(4) Uani 1 1 d . .
H28 H 0.2503 -0.2786 0.4421 0.083 Uiso 1 1 calc R .
C29 C 0.1938(6) -0.2964(5) 0.4107(5) 0.068(4) Uani 1 1 d . .
H29 H 0.2037 -0.3263 0.3994 0.081 Uiso 1 1 calc R .
C30 C 0.1523(6) -0.2814(5) 0.4019(5) 0.068(4) Uani 1 1 d . .
H30 H 0.1335 -0.3011 0.3846 0.082 Uiso 1 1 calc R .
C31 C 0.1369(5) -0.2371(5) 0.4182(4) 0.058(3) Uani 1 1 d . .
H31 H 0.1077 -0.2279 0.4126 0.069 Uiso 1 1 calc R .
C32 C 0.0949(4) -0.1583(5) 0.4921(4) 0.058(2) Uani 1 1 d . U
C33 C 0.0564(4) -0.1686(5) 0.4677(5) 0.061(2) Uani 1 1 d . U
H33 H 0.0568 -0.1685 0.4358 0.074 Uiso 1 1 calc R .
C34 C 0.0181(5) -0.1789(5) 0.4904(5) 0.067(2) Uani 1 1 d . U
H34 H -0.0077 -0.1859 0.4741 0.081 Uiso 1 1 calc R .
C35 C 0.0173(5) -0.1790(6) 0.5372(5) 0.070(2) Uani 1 1 d . U
H35 H -0.0091 -0.1861 0.5523 0.084 Uiso 1 1 calc R .
C36 C 0.0544(5) -0.1691(6) 0.5620(5) 0.068(2) Uani 1 1 d . U
H36 H 0.0536 -0.1695 0.5938 0.082 Uiso 1 1 calc R .
C37 C 0.0925(5) -0.1585(5) 0.5396(5) 0.062(2) Uani 1 1 d . U
H37 H 0.1178 -0.1512 0.5565 0.075 Uiso 1 1 calc R .
C38 C 0.1331(4) -0.1119(4) 0.4136(4) 0.043(3) Uani 1 1 d . .
H38A H 0.1187 -0.1332 0.3914 0.052 Uiso 1 1 calc R .
H38B H 0.1119 -0.0868 0.4223 0.052 Uiso 1 1 calc R .
C39 C 0.2113(5) -0.1320(5) 0.3582(4) 0.060(2) Uani 1 1 d . U
C40 C 0.1892(5) -0.1704(5) 0.3370(4) 0.064(2) Uani 1 1 d . U
H40 H 0.1583 -0.1718 0.3374 0.077 Uiso 1 1 calc R .
C41 C 0.2139(6) -0.2067(5) 0.3150(4) 0.069(2) Uani 1 1 d . U
H41 H 0.1997 -0.2334 0.3017 0.083 Uiso 1 1 calc R .
C42 C 0.2590(6) -0.2030(6) 0.3132(5) 0.072(2) Uani 1 1 d . U
H42 H 0.2752 -0.2272 0.2982 0.086 Uiso 1 1 calc R .
C43 C 0.2807(6) -0.1647(5) 0.3329(5) 0.071(2) Uani 1 1 d . U
H43 H 0.3115 -0.1625 0.3311 0.086 Uiso 1 1 calc R .
C44 C 0.2561(5) -0.1287(5) 0.3558(4) 0.066(2) Uani 1 1 d . U
H44 H 0.2706 -0.1025 0.3695 0.079 Uiso 1 1 calc R .
C45 C 0.1572(5) -0.0457(5) 0.3414(4) 0.064(2) Uani 1 1 d . U
C46 C 0.1234(5) -0.0626(5) 0.3139(4) 0.067(2) Uani 1 1 d . U
H46 H 0.1113 -0.0935 0.3187 0.081 Uiso 1 1 calc R .
C47 C 0.1075(6) -0.0330(5) 0.2789(5) 0.071(2) Uani 1 1 d . U
H47 H 0.0837 -0.0435 0.2612 0.085 Uiso 1 1 calc R .
C48 C 0.1261(6) 0.0104(5) 0.2705(5) 0.073(2) Uani 1 1 d . U
H48 H 0.1155 0.0298 0.2467 0.088 Uiso 1 1 calc R .
C49 C 0.1615(6) 0.0270(5) 0.2973(5) 0.073(2) Uani 1 1 d . U
H49 H 0.1749 0.0569 0.2909 0.087 Uiso 1 1 calc R .
C50 C 0.1761(5) -0.0011(5) 0.3328(4) 0.068(2) Uani 1 1 d . U
H50 H 0.1991 0.0102 0.3514 0.082 Uiso 1 1 calc R .
Cl1 Cl 0.0400(2) 0.1489(3) 0.6159(2) 0.136(2) Uani 1 1 d . .
Cl2 Cl 0.1666(6) 0.3034(5) 0.3595(4) 0.328(9) Uani 1 1 d . .
Cl3 Cl 0.1732(5) 0.3631(7) 0.2886(4) 0.366(10) Uani 1 1 d . .
C51 C 0.1970(8) 0.3447(8) 0.3326(6) 0.109(7) Uani 1 1 d . .
H51A H 0.2024 0.3722 0.3528 0.131 Uiso 1 1 calc R .
H51B H 0.2254 0.3305 0.3244 0.131 Uiso 1 1 calc R .

loop_
_atom_site_aniso_label
_atom_site_aniso_U_11
_atom_site_aniso_U_22
_atom_site_aniso_U_33
_atom_site_aniso_U_23
_atom_site_aniso_U_13
_atom_site_aniso_U_12
Au1 0.0331(2) 0.0361(2) 0.02769(18) 0.00064(15) 0.00179(16) 0.00630(17)
Au2 0.0478(3) 0.0371(2) 0.02976(19) 0.00068(16) -0.00637(19) -0.00752(19)
Au3 0.0471(3) 0.0372(2) 0.02797(18) 0.00188(16) -0.00006(18) 0.0048(2)
Au4 0.0408(2) 0.0377(2) 0.0325(2) 0.00257(16) -0.00276(19) 0.00033(19)
S1 0.0418(16) 0.0371(14) 0.0349(13) -0.0064(11) 0.0012(12) 0.0003(12)
P1 0.0331(15) 0.0401(15) 0.0280(13) -0.0017(11) -0.0010(12) 0.0075(12)
P2 0.0473(18) 0.0400(15) 0.0267(13) 0.0013(11) 0.0005(12) 0.0024(13)
P3 0.0406(17) 0.0407(16) 0.0330(14) 0.0033(11) -0.0027(13) 0.0000(13)
P4 0.0460(18) 0.0359(14) 0.0286(13) -0.0009(11) -0.0070(12) -0.0008(13)
C1 0.060(5) 0.069(5) 0.060(4) -0.002(4) -0.012(4) -0.002(4)
C2 0.062(5) 0.070(5) 0.066(4) -0.003(4) -0.011(4) -0.003(4)
C3 0.064(5) 0.071(5) 0.073(4) -0.006(4) -0.012(4) -0.005(4)
C4 0.066(5) 0.077(5) 0.075(5) -0.006(4) -0.016(4) -0.002(4)
C5 0.070(5) 0.080(5) 0.071(5) -0.004(4) -0.019(4) -0.002(4)
C6 0.066(5) 0.075(5) 0.065(4) -0.001(4) -0.017(4) -0.004(4)
C7 0.044(7) 0.037(6) 0.033(5) -0.004(4) -0.005(5) 0.011(5)
C8 0.037(7) 0.047(7) 0.062(7) 0.011(6) 0.005(6) 0.006(5)
C9 0.064(9) 0.060(8) 0.059(8) 0.001(6) 0.005(7) 0.021(7)
C10 0.077(10) 0.040(7) 0.061(8) 0.004(6) 0.007(7) 0.006(7)
C11 0.070(10) 0.064(9) 0.059(8) 0.015(7) 0.014(7) -0.004(8)
C12 0.059(8) 0.048(7) 0.046(6) 0.013(5) 0.015(6) 0.022(6)
C13 0.052(7) 0.046(7) 0.029(5) 0.002(5) 0.005(5) 0.009(5)
C14 0.059(5) 0.088(5) 0.051(4) 0.005(4) 0.006(4) -0.019(4)
C15 0.067(5) 0.092(5) 0.059(4) 0.004(4) 0.008(4) -0.021(4)
C16 0.071(5) 0.097(6) 0.066(4) 0.005(4) 0.007(4) -0.023(4)
C17 0.068(5) 0.101(6) 0.065(4) 0.004(4) 0.008(4) -0.023(4)
C18 0.063(5) 0.100(6) 0.062(4) 0.003(4) 0.006(4) -0.018(4)
C19 0.060(5) 0.094(5) 0.056(4) 0.004(4) 0.004(4) -0.017(4)
C20 0.039(7) 0.040(6) 0.035(5) -0.003(4) 0.006(5) 0.001(5)
C21 0.061(9) 0.070(9) 0.045(7) -0.014(6) -0.017(6) 0.015(7)
C22 0.070(10) 0.111(13) 0.045(7) -0.016(8) -0.015(7) 0.012(10)
C23 0.083(12) 0.093(12) 0.050(8) -0.022(8) 0.007(8) -0.008(10)
C24 0.098(13) 0.062(9) 0.049(8) -0.017(7) 0.012(8) 0.004(8)
C25 0.070(9) 0.055(8) 0.043(7) -0.004(6) -0.001(6) 0.009(7)
C26 0.050(7) 0.037(6) 0.041(6) 0.007(5) -0.002(5) 0.002(5)
C27 0.063(9) 0.056(8) 0.045(6) -0.008(6) -0.007(6) 0.013(6)
C28 0.069(10) 0.066(9) 0.072(9) -0.002(7) -0.008(8) 0.038(8)
C29 0.080(11) 0.048(8) 0.075(9) 0.006(7) 0.005(9) 0.023(8)
C30 0.082(12) 0.039(7) 0.085(10) -0.008(7) -0.004(9) -0.007(7)
C31 0.049(8) 0.053(8) 0.071(8) -0.004(6) -0.002(7) 0.000(6)
C32 0.045(4) 0.073(5) 0.056(4) 0.001(4) 0.005(4) 0.000(4)
C33 0.047(4) 0.078(5) 0.059(4) 0.001(4) 0.006(4) -0.001(4)
C34 0.050(4) 0.085(5) 0.066(4) 0.001(4) 0.006(4) -0.002(4)
C35 0.052(4) 0.090(5) 0.069(4) 0.000(4) 0.009(4) -0.001(4)
C36 0.053(4) 0.088(5) 0.064(4) -0.001(4) 0.007(4) -0.002(4)
C37 0.047(4) 0.081(5) 0.059(4) -0.002(4) 0.005(4) -0.001(4)
C38 0.040(7) 0.044(6) 0.045(6) 0.000(5) -0.014(5) 0.000(5)
C39 0.080(5) 0.060(4) 0.042(4) 0.001(3) 0.001(4) 0.017(4)
C40 0.085(5) 0.062(4) 0.045(4) -0.002(3) 0.001(4) 0.013(4)
C41 0.091(5) 0.066(4) 0.050(4) -0.001(3) 0.002(4) 0.014(4)
C42 0.092(5) 0.071(5) 0.054(4) -0.001(4) 0.002(4) 0.018(4)
C43 0.087(5) 0.072(5) 0.055(4) 0.000(4) 0.001(4) 0.018(4)
C44 0.083(5) 0.067(4) 0.049(4) 0.000(3) 0.000(4) 0.016(4)
C45 0.087(6) 0.058(4) 0.047(4) 0.008(4) -0.016(4) 0.007(4)
C46 0.089(6) 0.063(4) 0.050(4) 0.008(4) -0.018(4) 0.007(4)
C47 0.093(6) 0.069(5) 0.052(4) 0.010(4) -0.017(4) 0.008(4)
C48 0.096(6) 0.068(5) 0.055(4) 0.014(4) -0.015(4) 0.011(4)
C49 0.096(6) 0.065(5) 0.057(4) 0.014(4) -0.014(4) 0.007(4)
C50 0.091(6) 0.062(4) 0.052(4) 0.011(4) -0.016(4) 0.006(4)
Cl1 0.122(5) 0.153(5) 0.132(5) 0.013(4) 0.000(4) 0.051(4)
Cl2 0.48(2) 0.261(13) 0.247(12) 0.106(10) 0.177(14) 0.132(14)
Cl3 0.326(18) 0.56(3) 0.210(12) 0.177(15) 0.010(12) -0.009(18)
C51 0.146(19) 0.112(16) 0.070(11) -0.018(11) -0.003(12) 0.002(14)

loop_
_atom_type_symbol
_atom_type_description
_atom_type_scat_dispersion_real
_atom_type_scat_dispersion_imag
_atom_type_scat_source
C C 0.0033 0.0016 'International Tables Vol C Tables 4.2.6.8 and 6.1.1.4'
H H 0.0000 0.0000 'International Tables Vol C Tables 4.2.6.8 and 6.1.1.4'
Au Au -2.0133 8.8022 'International Tables Vol C Tables 4.2.6.8 and 6.1.1.4'
Cl Cl 0.1484 0.1585 'International Tables Vol C Tables 4.2.6.8 and 6.1.1.4'
P P 0.1023 0.0942 'International Tables Vol C Tables 4.2.6.8 and 6.1.1.4'
S S 0.1246 0.1234 'International Tables Vol C Tables 4.2.6.8 and 6.1.1.4'

loop_
_geom_angle_atom_site_label_1
_geom_angle_atom_site_label_2
_geom_angle_atom_site_label_3
_geom_angle
_geom_angle_site_symmetry_1
_geom_angle_site_symmetry_3
Au1 Au1 Au2 63.521(15) 6_545 .
Au1 Au1 Au2 59.148(14) 6_545 6_545
Au1 Au1 Au3 79.369(15) 6_545 .
Au2 Au1 Au2 62.127(18) . 6_545
Au2 Au1 Au3 100.724(17) . .
Au2 Au1 Au3 138.515(19) 6_545 .
S1 Au1 Au1 92.57(6) . 6_545
S1 Au1 Au2 153.32(7) . .
S1 Au1 Au2 96.27(6) . 6_545
S1 Au1 Au3 85.16(6) . .
P1 Au1 Au1 162.63(7) . 6_545
P1 Au1 Au2 108.73(7) . .
P1 Au1 Au2 133.04(7) . 6_545
P1 Au1 Au3 87.35(7) . .
P1 Au1 S1 97.45(9) . .
Au1 Au2 Au1 57.337(17) . 6_545
Au1 Au2 Au2 56.955(14) 6_545 6_545
Au1 Au2 Au2 60.924(14) . 6_545
Au1 Au2 Au4 73.708(15) 6_545 .
Au1 Au2 Au4 87.883(16) . .
Au2 Au2 Au4 130.129(15) 6_545 .
P4 Au2 Au1 148.06(8) . .
P4 Au2 Au1 150.97(7) . 6_545
P4 Au2 Au2 136.90(7) . 6_545
P4 Au2 Au4 90.35(7) . .
Au1 Au3 Au4 81.160(14) . .
S1 Au3 Au1 91.24(6) 6_545 .
S1 Au3 Au4 47.21(7) 6_545 .
P2 Au3 Au1 92.00(7) . .
P2 Au3 Au4 136.78(8) . .
P2 Au3 S1 175.32(10) . 6_545
Au2 Au4 Au3 90.231(15) . .
S1 Au4 Au2 97.69(7) 6_545 .
S1 Au4 Au3 47.19(7) 6_545 .
P3 Au4 Au2 89.86(7) . .
P3 Au4 Au3 134.73(8) . .
P3 Au4 S1 172.31(10) . 6_545
Au3 S1 Au1 93.60(9) 6_545 .
Au3 S1 Au4 85.60(10) 6_545 6_545
Au4 S1 Au1 90.55(9) 6_545 .
C1 P1 Au1 117.8(5) . .
C1 P1 C13 106.5(6) . .
C7 P1 Au1 111.4(4) . .
C7 P1 C1 106.4(6) . .
C7 P1 C13 101.5(5) . .
C13 P1 Au1 111.9(4) . .
C13 P2 Au3 115.3(4) . .
C14 P2 Au3 114.5(6) . .
C14 P2 C13 107.6(6) . .
C14 P2 C20 103.4(6) . .
C20 P2 Au3 111.4(4) . .
C20 P2 C13 103.6(5) . .
C26 P3 Au4 113.1(4) . .
C26 P3 C32 105.5(6) . .
C26 P3 C38 105.4(5) . .
C32 P3 Au4 112.6(4) . .
C32 P3 C38 103.8(6) . .
C38 P3 Au4 115.6(4) . .
C38 P4 Au2 109.4(4) . .
C38 P4 C39 106.0(6) . .
C39 P4 Au2 117.2(5) . .
C45 P4 Au2 113.1(5) . .
C45 P4 C38 104.5(6) . .
C45 P4 C39 105.8(6) . .
C2 C1 P1 122.3(10) . .
C6 C1 P1 119.9(12) . .
C6 C1 C2 117.7(14) . .
C1 C2 C3 120.5(13) . .
C4 C3 C2 120.1(15) . .
C5 C4 C3 120.4(15) . .
C4 C5 C6 121.6(15) . .
C1 C6 C5 119.5(15) . .
C8 C7 P1 122.3(9) . .
C12 C7 P1 119.0(8) . .
C12 C7 C8 118.7(10) . .
C9 C8 C7 120.7(12) . .
C10 C9 C8 121.2(12) . .
C9 C10 C11 118.3(12) . .
C10 C11 C12 121.2(13) . .
C7 C12 C11 119.7(11) . .
P1 C13 P2 116.5(6) . .
C15 C14 P2 120.3(12) . .
C15 C14 C19 118.7(14) . .
C19 C14 P2 120.8(12) . .
C14 C15 C16 119.9(16) . .
C17 C16 C15 118.7(16) . .
C18 C17 C16 121.5(16) . .
C17 C18 C19 120.2(17) . .
C18 C19 C14 121.0(16) . .
C21 C20 P2 117.5(9) . .
C25 C20 P2 123.7(9) . .
C25 C20 C21 118.8(11) . .
C22 C21 C20 120.0(13) . .
C23 C22 C21 121.3(15) . .
C24 C23 C22 119.4(14) . .
C23 C24 C25 120.9(14) . .
C20 C25 C24 119.6(13) . .
C27 C26 P3 119.9(9) . .
C31 C26 P3 123.6(10) . .
C31 C26 C27 116.4(11) . .
C28 C27 C26 121.4(13) . .
C29 C28 C27 120.2(14) . .
C30 C29 C28 120.2(13) . .
C29 C30 C31 121.0(14) . .
C30 C31 C26 120.8(13) . .
C33 C32 P3 122.3(10) . .
C37 C32 P3 119.7(10) . .
C37 C32 C33 117.9(12) . .
C34 C33 C32 119.8(13) . .
C33 C34 C35 120.2(14) . .
C36 C35 C34 121.3(14) . .
C37 C36 C35 118.8(14) . .
C36 C37 C32 122.0(14) . .
P4 C38 P3 113.1(6) . .
C40 C39 P4 121.0(12) . .
C44 C39 P4 118.4(11) . .
C44 C39 C40 120.5(13) . .
C39 C40 C41 119.0(15) . .
C42 C41 C40 119.8(15) . .
C43 C42 C41 121.3(15) . .
C42 C43 C44 119.1(16) . .
C39 C44 C43 120.3(15) . .
C46 C45 P4 121.9(11) . .
C50 C45 P4 118.0(11) . .
C50 C45 C46 119.9(12) . .
C45 C46 C47 119.4(14) . .
C48 C47 C46 120.5(15) . .
C47 C48 C49 120.3(13) . .
C50 C49 C48 119.5(15) . .
C49 C50 C45 120.3(15) . .
Cl3 C51 Cl2 111.2(16) . .

loop_
_geom_bond_atom_site_label_1
_geom_bond_atom_site_label_2
_geom_bond_distance
_geom_bond_site_symmetry_2
Au1 Au1 2.6236(8) 6_545
Au1 Au2 2.7894(6) 6_545
Au1 Au2 2.6752(5) .
Au1 Au3 2.9396(5) .
Au1 S1 2.586(3) .
Au1 P1 2.323(3) .
Au2 Au1 2.7894(6) 6_545
Au2 Au2 2.8214(8) 6_545
Au2 Au4 2.9927(6) .
Au2 P4 2.283(3) .
Au3 Au4 3.1134(6) .
Au3 S1 2.291(3) 6_545
Au3 P2 2.258(3) .
Au4 S1 2.291(3) 6_545
Au4 P3 2.258(3) .
S1 Au3 2.291(3) 6_545
S1 Au4 2.292(3) 6_545
P1 C1 1.802(14) .
P1 C7 1.802(10) .
P1 C13 1.823(10) .
P2 C13 1.844(11) .
P2 C14 1.788(14) .
P2 C20 1.802(11) .
P3 C26 1.784(11) .
P3 C32 1.804(13) .
P3 C38 1.833(11) .
P4 C38 1.815(12) .
P4 C39 1.828(13) .
P4 C45 1.815(13) .
C1 C2 1.369(19) .
C1 C6 1.368(18) .
C2 C3 1.417(19) .
C3 C4 1.317(19) .
C4 C5 1.32(2) .
C5 C6 1.409(19) .
C7 C8 1.381(15) .
C7 C12 1.370(16) .
C8 C9 1.373(17) .
C9 C10 1.363(18) .
C10 C11 1.373(19) .
C11 C12 1.392(17) .
C14 C15 1.38(2) .
C14 C19 1.40(2) .
C15 C16 1.436(19) .
C16 C17 1.38(2) .
C17 C18 1.34(2) .
C18 C19 1.396(19) .
C20 C21 1.383(16) .
C20 C25 1.363(16) .
C21 C22 1.362(18) .
C22 C23 1.36(2) .
C23 C24 1.33(2) .
C24 C25 1.402(18) .
C26 C27 1.402(17) .
C26 C31 1.386(17) .
C27 C28 1.366(17) .
C28 C29 1.36(2) .
C29 C30 1.34(2) .
C30 C31 1.377(18) .
C32 C33 1.391(18) .
C32 C37 1.389(18) .
C33 C34 1.361(18) .
C34 C35 1.365(18) .
C35 C36 1.360(19) .
C36 C37 1.350(18) .
C39 C40 1.386(19) .
C39 C44 1.35(2) .
C40 C41 1.398(18) .
C41 C42 1.36(2) .
C42 C43 1.36(2) .
C43 C44 1.403(19) .
C45 C46 1.376(19) .
C45 C50 1.368(19) .
C46 C47 1.387(17) .
C47 C48 1.33(2) .
C48 C49 1.39(2) .
C49 C50 1.364(17) .
Cl2 C51 1.65(2) .
Cl3 C51 1.55(2) .
